data_4342442
loop_
_publ_author_name
'Jin-Long, ?'
'Matsuda, Yuki'
'Uemura, Kazuhiro'
'Ebihara, Masahiro'

_publ_section_title
;
 Mixed Valency in Quadruple Hydrogen-Bonded Dimers of
 Bis(biimidazolate)dirhodium Complexes.
;
_journal_issue 5
_journal_name_full 'Inorganic chemistry'
_journal_page_first 2331
_journal_paper_doi 10.1021/ic502953b
_journal_volume 54
_journal_year 2015
_chemical_formula_moiety 'C56 H56 N8 O4 P2 Rh2, 2Cl, H2 O, C7 H8'
_chemical_formula_sum 'C63 H66 Cl2 N8 O5 P2 Rh2'
_chemical_formula_weight 1353.90
_chemical_name_systematic
;
 ?
;
_space_group_IT_number 15
_symmetry_cell_setting monoclinic
_symmetry_space_group_name_Hall '-C 2yc'
_symmetry_space_group_name_H-M 'C 1 2/c 1'
_atom_sites_solution_hydrogens geom
_atom_sites_solution_primary direct
_atom_sites_solution_secondary difmap
_audit_creation_method SHELXL-97
_cell_angle_alpha 90.00
_cell_angle_beta 92.779(9)
_cell_angle_gamma 90.00
_cell_formula_units_Z 8
_cell_length_a 44.168(7)
_cell_length_b 10.2692(15)
_cell_length_c 27.496(4)
_cell_measurement_reflns_used 25194
_cell_measurement_temperature 293(2)
_cell_measurement_theta_max 27.5
_cell_measurement_theta_min 3
_cell_volume 12457(3)
_computing_cell_refinement 'CrystalClear (Rigaku Inc., 2008)'
_computing_data_collection 'CrystalClear (Rigaku Inc., 2008)'
_computing_data_reduction 'CrystalClear (Rigaku Inc., 2008)'
_computing_molecular_graphics 'Yadokari-XG 2009 (Wakita Nemoto et al., 2009)'
_computing_publication_material 'Yadokari-XG 2009 (Wakita,Nemoto et al., 2009)'
_computing_structure_refinement 'SHELXL-97 (Sheldrick, 1997)'
_computing_structure_solution
;
????
;
_diffrn_ambient_temperature 293(2)
_diffrn_detector_area_resol_mean 14.6306
_diffrn_measured_fraction_theta_full 0.997
_diffrn_measured_fraction_theta_max 0.997
_diffrn_measurement_method dtprofit.ref
_diffrn_radiation_monochromator 'Graphite Monochromator'
_diffrn_radiation_source 'Sealed Tube'
_diffrn_radiation_type MoK\a
_diffrn_radiation_wavelength 0.71070
_diffrn_reflns_av_R_equivalents 0.1374
_diffrn_reflns_av_sigmaI/netI 0.1679
_diffrn_reflns_limit_h_max 57
_diffrn_reflns_limit_h_min -56
_diffrn_reflns_limit_k_max 13
_diffrn_reflns_limit_k_min -8
_diffrn_reflns_limit_l_max 33
_diffrn_reflns_limit_l_min -35
_diffrn_reflns_number 48960
_diffrn_reflns_theta_full 27.48
_diffrn_reflns_theta_max 27.48
_diffrn_reflns_theta_min 3.03
_exptl_absorpt_coefficient_mu 0.722
_exptl_absorpt_correction_T_max 0.986792
_exptl_absorpt_correction_T_min 0.845481
_exptl_absorpt_correction_type numerical
_exptl_absorpt_process_details 'NUMABS (Higashi, 1999)'
_exptl_crystal_colour yellow
_exptl_crystal_density_diffrn 1.444
_exptl_crystal_density_method 'not measured'
_exptl_crystal_description needle
_exptl_crystal_F_000 5552
_exptl_crystal_size_max 0.49
_exptl_crystal_size_mid 0.09
_exptl_crystal_size_min 0.03
_refine_diff_density_max 0.992
_refine_diff_density_min -0.518
_refine_diff_density_rms 0.112
_refine_ls_extinction_method none
_refine_ls_goodness_of_fit_ref 1.128
_refine_ls_matrix_type full
_refine_ls_number_parameters 841
_refine_ls_number_reflns 14248
_refine_ls_number_restraints 425
_refine_ls_restrained_S_all 1.119
_refine_ls_R_factor_all 0.1987
_refine_ls_R_factor_gt 0.1109
_refine_ls_shift/su_max 0.000
_refine_ls_shift/su_mean 0.000
_refine_ls_structure_factor_coef Fsqd
_refine_ls_weighting_details 'calc w=1/[\s^2^(Fo^2^)+(0.0661P)^2^+7.8064P] where P=(Fo^2^+2Fc^2^)/3'
_refine_ls_weighting_scheme calc
_refine_ls_wR_factor_gt 0.1963
_refine_ls_wR_factor_ref 0.2344
_reflns_number_gt 7496
_reflns_number_total 14248
_reflns_threshold_expression >2sigma(I)
_cod_data_source_file ic502953b_si_003.cif
_cod_data_source_block '[2(PPh3)2]Cl2.H2O.C7H8'
_cod_depositor_comments 'Adding full bibliography for 4342442--4342446.cif.'
_cod_original_sg_symbol_H-M 'C 2/c'
_cod_database_code 4342442

loop_
_symmetry_equiv_pos_as_xyz
'x, y, z'
'-x, y, -z+1/2'
'x+1/2, y+1/2, z'
'-x+1/2, y+1/2, -z+1/2'
'-x, -y, -z'
'x, -y, z-1/2'
'-x+1/2, -y+1/2, -z'
'x+1/2, -y+1/2, z-1/2'

loop_
_atom_site_label
_atom_site_type_symbol
_atom_site_fract_x
_atom_site_fract_y
_atom_site_fract_z
_atom_site_U_iso_or_equiv
_atom_site_adp_type
_atom_site_occupancy
_atom_site_symmetry_multiplicity
_atom_site_calc_flag
_atom_site_refinement_flags
_atom_site_disorder_assembly
_atom_site_disorder_group
Rh1 Rh 0.121834(16) 0.00267(7) 0.07839(2) 0.0384(2) Uani 1 1 d . . .
Rh2 Rh 0.147411(16) 0.12147(7) 0.15363(2) 0.0397(2) Uani 1 1 d . . .
N1 N 0.15917(16) 0.0044(7) 0.0380(2) 0.0384(17) Uani 1 1 d . . .
C1 C 0.17592(19) -0.1043(8) 0.0433(3) 0.038(2) Uani 1 1 d . . .
N2 N 0.20055(16) -0.0977(7) 0.0167(2) 0.0416(18) Uani 1 1 d . . .
H2N H 0.2144 -0.1560 0.0147 0.050 Uiso 1 1 calc R . .
C2 C 0.1993(2) 0.0207(9) -0.0066(3) 0.044(2) Uani 1 1 d . . .
H2 H 0.2135 0.0529 -0.0274 0.053 Uiso 1 1 calc R . .
C3 C 0.17406(19) 0.0814(9) 0.0059(3) 0.041(2) Uani 1 1 d . . .
H3 H 0.1676 0.1626 -0.0054 0.049 Uiso 1 1 calc R . .
N3 N 0.14005(16) -0.1710(6) 0.0968(2) 0.0360(17) Uani 1 1 d . . .
C4 C 0.1650(2) -0.2010(9) 0.0762(3) 0.044(2) Uani 1 1 d . . .
N4 N 0.17556(18) -0.3193(7) 0.0904(2) 0.048(2) Uani 1 1 d . . .
H4N H 0.1916 -0.3581 0.0812 0.057 Uiso 1 1 calc R . .
C5 C 0.1556(2) -0.3632(10) 0.1221(3) 0.059(3) Uani 1 1 d . . .
H5 H 0.1570 -0.4418 0.1389 0.070 Uiso 1 1 calc R . .
C6 C 0.1333(2) -0.2749(9) 0.1256(3) 0.052(3) Uani 1 1 d . . .
H6 H 0.1164 -0.2829 0.1443 0.063 Uiso 1 1 calc R . .
N5 N 0.17901(17) 0.2055(6) 0.1135(2) 0.0372(17) Uani 1 1 d . . .
C7 C 0.20522(19) 0.1446(8) 0.1122(3) 0.038(2) Uani 1 1 d . . .
N6 N 0.22499(18) 0.2120(7) 0.0858(2) 0.049(2) Uani 1 1 d . . .
H6N H 0.2434 0.1910 0.0805 0.058 Uiso 1 1 calc R . .
C8 C 0.2097(3) 0.3207(9) 0.0692(3) 0.058(3) Uani 1 1 d . . .
H8 H 0.2173 0.3854 0.0496 0.070 Uiso 1 1 calc R . .
C9 C 0.1814(2) 0.3175(9) 0.0864(3) 0.048(2) Uani 1 1 d . . .
H9 H 0.1663 0.3797 0.0809 0.058 Uiso 1 1 calc R . .
N7 N 0.18209(16) -0.0049(6) 0.1633(2) 0.0372(17) Uani 1 1 d . . .
C10 C 0.2064(2) 0.0248(9) 0.1390(3) 0.040(2) Uani 1 1 d . . .
N8 N 0.22816(17) -0.0666(7) 0.1455(3) 0.050(2) Uani 1 1 d . . .
H8N H 0.2456 -0.0683 0.1329 0.060 Uiso 1 1 calc R . .
C11 C 0.2163(2) -0.1572(10) 0.1769(3) 0.059(3) Uani 1 1 d . . .
H11 H 0.2261 -0.2323 0.1882 0.071 Uiso 1 1 calc R . .
C12 C 0.1888(2) -0.1194(9) 0.1881(3) 0.051(2) Uani 1 1 d . . .
H12 H 0.1761 -0.1623 0.2090 0.061 Uiso 1 1 calc R . .
O1 O 0.08696(14) -0.0232(6) 0.1241(2) 0.0516(17) Uani 1 1 d . . .
C13 C 0.0918(2) -0.0192(9) 0.1692(3) 0.055(3) Uani 1 1 d D A .
O2 O 0.11550(14) 0.0207(6) 0.19131(19) 0.0529(17) Uani 1 1 d . . .
C14 C 0.0678(3) -0.0692(15) 0.2018(4) 0.104(5) Uani 1 1 d DU . .
H14 H 0.0778 -0.1141 0.2291 0.125 Uiso 0.78(2) 1 calc PR A 1
H14A H 0.0572 0.0049 0.2146 0.125 Uiso 0.78(2) 1 calc PR A 1
H14B H 0.0712 -0.1613 0.2076 0.125 Uiso 0.22(2) 1 calc PR A 2
H14C H 0.0700 -0.0250 0.2329 0.125 Uiso 0.22(2) 1 calc PR A 2
C15A C 0.0457(5) -0.156(3) 0.1788(7) 0.169(10) Uani 0.78(2) 1 d PDU A 1
H15A H 0.0564 -0.2198 0.1599 0.203 Uiso 0.78(2) 1 calc PR A 1
H15B H 0.0328 -0.1063 0.1562 0.203 Uiso 0.78(2) 1 calc PR A 1
C16A C 0.0267(7) -0.226(4) 0.2117(11) 0.36(2) Uani 0.78(2) 1 d PDU A 1
H16A H 0.0135 -0.2839 0.1934 0.533 Uiso 0.78(2) 1 calc PR A 1
H16B H 0.0147 -0.1642 0.2288 0.533 Uiso 0.78(2) 1 calc PR A 1
H16C H 0.0392 -0.2744 0.2346 0.533 Uiso 0.78(2) 1 calc PR A 1
C15B C 0.0372(4) -0.051(6) 0.1822(15) 0.133(14) Uani 0.22(2) 1 d PDU A 2
H15C H 0.0268 -0.1342 0.1837 0.160 Uiso 0.22(2) 1 calc PR A 2
H15D H 0.0381 -0.0278 0.1482 0.160 Uiso 0.22(2) 1 calc PR A 2
C16B C 0.0190(13) 0.046(10) 0.206(3) 0.23(3) Uani 0.22(2) 1 d PDU A 2
H16D H -0.0010 0.0472 0.1906 0.347 Uiso 0.22(2) 1 calc PR A 2
H16E H 0.0282 0.1298 0.2029 0.347 Uiso 0.22(2) 1 calc PR A 2
H16F H 0.0178 0.0242 0.2397 0.347 Uiso 0.22(2) 1 calc PR A 2
O3 O 0.10470(15) 0.1853(6) 0.0620(2) 0.0524(17) Uani 1 1 d . . .
C17 C 0.1011(2) 0.2653(9) 0.0960(4) 0.053(2) Uani 1 1 d DU B .
O4 O 0.11497(14) 0.2600(6) 0.1375(2) 0.0525(17) Uani 1 1 d . . .
C18 C 0.0808(3) 0.3773(10) 0.0864(4) 0.087(4) Uani 1 1 d DU . .
H18A H 0.0932 0.4544 0.0830 0.104 Uiso 0.701(18) 1 calc PR B 1
H18B H 0.0699 0.3631 0.0554 0.104 Uiso 0.701(18) 1 calc PR B 1
H18C H 0.0817 0.4333 0.1148 0.104 Uiso 0.299(18) 1 calc PR B 2
H18D H 0.0884 0.4268 0.0595 0.104 Uiso 0.299(18) 1 calc PR B 2
C19A C 0.0590(4) 0.4035(19) 0.1224(7) 0.125(7) Uani 0.701(18) 1 d PDU B 1
H19A H 0.0486 0.4838 0.1137 0.150 Uiso 0.701(18) 1 calc PR B 1
H19B H 0.0699 0.4178 0.1534 0.150 Uiso 0.701(18) 1 calc PR B 1
C20A C 0.0364(7) 0.302(4) 0.1288(13) 0.225(17) Uani 0.701(18) 1 d PDU B 1
H20A H 0.0230 0.3279 0.1535 0.337 Uiso 0.701(18) 1 calc PR B 1
H20B H 0.0464 0.2222 0.1384 0.337 Uiso 0.701(18) 1 calc PR B 1
H20C H 0.0249 0.2887 0.0987 0.337 Uiso 0.701(18) 1 calc PR B 1
C19B C 0.0495(4) 0.345(3) 0.0748(17) 0.109(10) Uani 0.299(18) 1 d PDU B 2
H19C H 0.0478 0.3146 0.0414 0.131 Uiso 0.299(18) 1 calc PR B 2
H19D H 0.0377 0.4245 0.0764 0.131 Uiso 0.299(18) 1 calc PR B 2
C20B C 0.0357(10) 0.248(6) 0.105(2) 0.127(16) Uani 0.299(18) 1 d PDU B 2
H20D H 0.0148 0.2369 0.0950 0.190 Uiso 0.299(18) 1 calc PR B 2
H20E H 0.0371 0.2764 0.1386 0.190 Uiso 0.299(18) 1 calc PR B 2
H20F H 0.0462 0.1667 0.1025 0.190 Uiso 0.299(18) 1 calc PR B 2
P1 P 0.09287(6) -0.0914(2) 0.00714(8) 0.0429(6) Uani 1 1 d . . .
C21 C 0.0866(2) 0.0110(9) -0.0459(3) 0.050(2) Uani 1 1 d . . .
C22 C 0.0983(2) 0.1348(10) -0.0485(3) 0.055(3) Uani 1 1 d . . .
H22 H 0.1102 0.1662 -0.0222 0.066 Uiso 1 1 calc R C 2
C23 C 0.0930(3) 0.2141(11) -0.0883(4) 0.075(3) Uani 1 1 d . . .
H23 H 0.1014 0.2971 -0.0890 0.090 Uiso 1 1 calc R D 2
C24 C 0.0753(3) 0.1697(14) -0.1268(4) 0.085(4) Uani 1 1 d . . .
H24 H 0.0715 0.2233 -0.1537 0.102 Uiso 1 1 calc R E 2
C25 C 0.0632(3) 0.0491(16) -0.1264(4) 0.091(4) Uani 1 1 d . . .
H25 H 0.0513 0.0198 -0.1530 0.109 Uiso 1 1 calc R F 2
C26 C 0.0687(3) -0.0319(12) -0.0861(4) 0.076(3) Uani 1 1 d . . .
H26 H 0.0603 -0.1150 -0.0860 0.092 Uiso 1 1 calc R G 2
C27 C 0.0544(2) -0.1456(10) 0.0177(3) 0.048(2) Uani 1 1 d . . .
C28 C 0.0371(3) -0.0615(13) 0.0453(4) 0.075(3) Uani 1 1 d . . .
H28 H 0.0459 0.0134 0.0588 0.090 Uiso 1 1 calc R H 2
C29 C 0.0074(3) -0.0896(18) 0.0523(5) 0.104(5) Uani 1 1 d . . .
H29 H -0.0040 -0.0313 0.0699 0.124 Uiso 0.701(18) 1 calc PR B 1
H29A H -0.0040 -0.0313 0.0699 0.124 Uiso 0.299(18) 1 calc PR B 2
C30 C -0.0057(4) -0.1967(19) 0.0351(6) 0.110(5) Uani 1 1 d . . .
H30 H -0.0259 -0.2138 0.0407 0.132 Uiso 1 1 calc R . .
C31 C 0.0110(4) -0.2842(16) 0.0081(7) 0.126(6) Uani 1 1 d . . .
H31 H 0.0022 -0.3603 -0.0041 0.151 Uiso 1 1 calc R . .
C32 C 0.0407(3) -0.2564(13) 0.0000(5) 0.092(4) Uani 1 1 d . . .
H32 H 0.0518 -0.3144 -0.0180 0.110 Uiso 1 1 calc R . .
C33 C 0.1122(2) -0.2317(9) -0.0159(3) 0.047(2) Uani 1 1 d . . .
C34 C 0.1321(2) -0.2209(10) -0.0525(3) 0.059(3) Uani 1 1 d . . .
H34 H 0.1337 -0.1421 -0.0689 0.071 Uiso 1 1 calc R . .
C35 C 0.1498(3) -0.3257(13) -0.0656(4) 0.076(3) Uani 1 1 d . . .
H35 H 0.1636 -0.3159 -0.0898 0.091 Uiso 1 1 calc R . .
C36 C 0.1470(3) -0.4432(11) -0.0429(5) 0.073(3) Uani 1 1 d . . .
H36 H 0.1587 -0.5137 -0.0522 0.088 Uiso 1 1 calc R . .
C37 C 0.1273(3) -0.4574(11) -0.0070(4) 0.070(3) Uani 1 1 d . . .
H37 H 0.1252 -0.5378 0.0080 0.084 Uiso 1 1 calc R . .
C38 C 0.1105(2) -0.3521(10) 0.0072(3) 0.064(3) Uani 1 1 d . . .
H38 H 0.0977 -0.3618 0.0328 0.076 Uiso 1 1 calc R . .
P2 P 0.16925(6) 0.2343(2) 0.23061(8) 0.0437(6) Uani 1 1 d . . .
C39 C 0.1547(2) 0.3903(9) 0.2506(3) 0.051(2) Uani 1 1 d . . .
C40 C 0.1678(3) 0.4613(11) 0.2904(4) 0.079(4) Uani 1 1 d . . .
H40 H 0.1850 0.4284 0.3072 0.094 Uiso 1 1 calc R . .
C41 C 0.1558(3) 0.5777(12) 0.3048(5) 0.088(4) Uani 1 1 d . . .
H41 H 0.1649 0.6233 0.3308 0.105 Uiso 1 1 calc R . .
C42 C 0.1306(4) 0.6261(12) 0.2809(5) 0.093(4) Uani 1 1 d . . .
H42 H 0.1224 0.7052 0.2902 0.111 Uiso 1 1 calc R . .
C43 C 0.1176(4) 0.5589(12) 0.2438(5) 0.111(5) Uani 1 1 d . . .
H43 H 0.1005 0.5931 0.2273 0.134 Uiso 1 1 calc R . .
C44 C 0.1286(3) 0.4420(11) 0.2293(4) 0.075(4) Uani 1 1 d . . .
H44 H 0.1183 0.3962 0.2044 0.090 Uiso 1 1 calc R . .
C45 C 0.2087(2) 0.2686(10) 0.2216(3) 0.050(2) Uani 1 1 d . . .
C46 C 0.2169(3) 0.3848(11) 0.2003(3) 0.061(3) Uani 1 1 d . . .
H46 H 0.2025 0.4503 0.1960 0.074 Uiso 1 1 calc R . .
C47 C 0.2454(3) 0.4061(12) 0.1857(3) 0.066(3) Uani 1 1 d . . .
H47 H 0.2501 0.4856 0.1716 0.079 Uiso 1 1 calc R . .
C48 C 0.2675(3) 0.3126(13) 0.1912(4) 0.068(3) Uani 1 1 d . . .
H48 H 0.2869 0.3269 0.1806 0.081 Uiso 1 1 calc R . .
C49 C 0.2600(2) 0.1977(12) 0.2126(3) 0.061(3) Uani 1 1 d . . .
H49 H 0.2748 0.1339 0.2176 0.073 Uiso 1 1 calc R . .
C50 C 0.2310(2) 0.1742(10) 0.2271(3) 0.051(2) Uani 1 1 d . . .
H50 H 0.2264 0.0942 0.2407 0.061 Uiso 1 1 calc R . .
C51 C 0.1710(2) 0.1385(9) 0.2867(3) 0.044(2) Uani 1 1 d . . .
C52 C 0.1927(2) 0.1552(10) 0.3241(3) 0.054(3) Uani 1 1 d . . .
H52 H 0.2077 0.2181 0.3214 0.064 Uiso 1 1 calc R . .
C53 C 0.1923(3) 0.0775(12) 0.3661(3) 0.067(3) Uani 1 1 d . . .
H53 H 0.2070 0.0889 0.3911 0.080 Uiso 1 1 calc R . .
C54 C 0.1706(3) -0.0139(10) 0.3701(3) 0.060(3) Uani 1 1 d . . .
H54 H 0.1706 -0.0666 0.3976 0.072 Uiso 1 1 calc R . .
C55 C 0.1488(3) -0.0288(10) 0.3343(3) 0.066(3) Uani 1 1 d . . .
H55 H 0.1335 -0.0898 0.3381 0.080 Uiso 1 1 calc R . .
C56 C 0.1487(2) 0.0447(10) 0.2921(3) 0.060(3) Uani 1 1 d . . .
H56 H 0.1338 0.0313 0.2674 0.072 Uiso 1 1 calc R . .
Cl1 Cl 0.29289(7) 0.1811(3) 0.07120(10) 0.0721(8) Uani 1 1 d . . .
Cl2 Cl 0.23765(7) -0.3549(3) 0.04934(11) 0.0783(9) Uani 1 1 d . . .
O5 O 0.27739(16) -0.1008(7) 0.0942(3) 0.078(2) Uani 1 1 d . . .
C57 C 0.0376(7) 0.507(4) 0.3893(12) 0.264(19) Uani 0.75(2) 1 d PDU I 1
H57A H 0.0167 0.5254 0.3804 0.396 Uiso 0.75(2) 1 calc PR I 1
H57B H 0.0488 0.5868 0.3918 0.396 Uiso 0.75(2) 1 calc PR I 1
H57C H 0.0389 0.4627 0.4201 0.396 Uiso 0.75(2) 1 calc PR I 1
C58 C 0.0483(5) 0.437(3) 0.3579(8) 0.227(14) Uani 0.75(2) 1 d PDU I 1
C59 C 0.0317(6) 0.411(4) 0.3163(9) 0.267(15) Uani 0.75(2) 1 d PDU I 1
H59 H 0.0131 0.4520 0.3100 0.320 Uiso 0.75(2) 1 calc PR I 1
C60 C 0.0425(7) 0.326(4) 0.2842(9) 0.257(16) Uani 0.75(2) 1 d PDU I 1
H60 H 0.0305 0.3010 0.2571 0.309 Uiso 0.75(2) 1 calc PR I 1
C61 C 0.0707(7) 0.277(3) 0.2910(9) 0.242(14) Uani 0.75(2) 1 d PDU I 1
H61 H 0.0779 0.2174 0.2689 0.290 Uiso 0.75(2) 1 calc PR I 1
C62 C 0.0883(5) 0.314(3) 0.3298(9) 0.194(12) Uani 0.75(2) 1 d PDU I 1
H62 H 0.1083 0.2862 0.3332 0.233 Uiso 0.75(2) 1 calc PR I 1
C63 C 0.0767(5) 0.392(3) 0.3640(9) 0.210(13) Uani 0.75(2) 1 d PDU I 1
H63 H 0.0885 0.4146 0.3917 0.252 Uiso 0.75(2) 1 calc PR I 1
C64 C 0.0397(17) 0.404(7) 0.257(2) 0.22(3) Uani 0.25(2) 1 d PDU I 2
H64A H 0.0226 0.4479 0.2412 0.327 Uiso 0.25(2) 1 calc PR I 2
H64B H 0.0369 0.3113 0.2535 0.327 Uiso 0.25(2) 1 calc PR I 2
H64C H 0.0579 0.4286 0.2410 0.327 Uiso 0.25(2) 1 calc PR I 2
C65 C 0.0420(11) 0.433(4) 0.2994(14) 0.132(18) Uani 0.25(2) 1 d PDU I 2
C66 C 0.0226(10) 0.520(5) 0.3177(18) 0.140(18) Uani 0.25(2) 1 d PDU I 2
H66 H 0.0079 0.5597 0.2973 0.168 Uiso 0.25(2) 1 calc PR I 2
C67 C 0.0245(12) 0.549(5) 0.3655(19) 0.130(18) Uani 0.25(2) 1 d PDU I 2
H67 H 0.0103 0.6044 0.3785 0.156 Uiso 0.25(2) 1 calc PR I 2
C68 C 0.0471(13) 0.498(5) 0.3946(14) 0.112(16) Uani 0.25(2) 1 d PDU I 2
H68 H 0.0484 0.5187 0.4276 0.135 Uiso 0.25(2) 1 calc PR I 2
C69 C 0.0676(12) 0.418(6) 0.3755(17) 0.103(16) Uani 0.25(2) 1 d PDU I 2
H69 H 0.0852 0.3952 0.3935 0.124 Uiso 0.25(2) 1 calc PR I 2
C70 C 0.0624(12) 0.372(5) 0.3299(16) 0.124(17) Uani 0.25(2) 1 d PDU I 2
H70 H 0.0727 0.2987 0.3195 0.149 Uiso 0.25(2) 1 calc PR I 2

loop_
_atom_site_aniso_label
_atom_site_aniso_U_11
_atom_site_aniso_U_22
_atom_site_aniso_U_33
_atom_site_aniso_U_23
_atom_site_aniso_U_13
_atom_site_aniso_U_12
Rh1 0.0401(4) 0.0381(4) 0.0371(3) 0.0006(3) 0.0029(3) 0.0056(3)
Rh2 0.0413(4) 0.0402(4) 0.0377(3) 0.0003(3) 0.0040(3) 0.0038(3)
N1 0.043(4) 0.040(4) 0.032(3) -0.004(3) 0.001(3) 0.005(4)
C1 0.031(5) 0.042(5) 0.041(4) -0.009(4) 0.006(4) 0.007(4)
N2 0.033(4) 0.041(5) 0.051(4) -0.008(3) 0.006(3) 0.009(3)
C2 0.042(6) 0.049(6) 0.041(4) 0.007(4) 0.008(4) -0.008(5)
C3 0.034(5) 0.041(5) 0.047(5) 0.005(4) 0.010(4) 0.007(4)
N3 0.038(5) 0.031(4) 0.039(4) -0.004(3) -0.002(3) 0.003(3)
C4 0.052(6) 0.044(6) 0.035(4) 0.000(4) -0.001(4) 0.012(5)
N4 0.055(5) 0.041(5) 0.048(4) 0.011(4) 0.006(4) 0.014(4)
C5 0.067(8) 0.050(6) 0.060(6) 0.018(5) 0.003(5) -0.001(6)
C6 0.065(7) 0.048(6) 0.044(5) 0.007(4) 0.001(5) 0.005(5)
N5 0.055(5) 0.022(4) 0.033(3) -0.004(3) -0.005(3) 0.004(3)
C7 0.030(5) 0.039(5) 0.044(5) 0.007(4) 0.002(4) 0.003(4)
N6 0.052(5) 0.051(5) 0.043(4) 0.002(4) 0.005(4) 0.003(4)
C8 0.093(9) 0.037(6) 0.044(5) 0.005(4) 0.002(5) -0.012(6)
C9 0.061(7) 0.032(5) 0.053(5) 0.005(4) 0.006(5) 0.014(5)
N7 0.050(5) 0.032(4) 0.029(3) 0.005(3) 0.002(3) 0.009(4)
C10 0.039(5) 0.044(6) 0.035(4) 0.000(4) -0.006(4) 0.007(4)
N8 0.041(5) 0.053(5) 0.055(4) -0.002(4) -0.006(4) -0.003(4)
C11 0.065(8) 0.044(6) 0.067(6) 0.003(5) -0.009(6) 0.012(6)
C12 0.048(6) 0.049(6) 0.056(5) 0.007(5) -0.003(5) 0.009(5)
O1 0.042(4) 0.064(5) 0.050(4) -0.005(3) 0.006(3) -0.003(3)
C13 0.057(7) 0.056(7) 0.053(6) -0.001(5) 0.012(5) -0.010(5)
O2 0.052(4) 0.064(5) 0.043(3) 0.003(3) 0.005(3) -0.018(4)
C14 0.075(9) 0.179(15) 0.060(7) -0.007(8) 0.032(6) -0.021(9)
C15A 0.116(17) 0.25(3) 0.138(15) 0.041(16) 0.008(12) -0.087(15)
C16A 0.25(4) 0.47(5) 0.36(4) 0.14(4) 0.06(3) -0.21(3)
C15B 0.086(18) 0.22(3) 0.09(2) 0.00(3) 0.02(2) 0.00(3)
C16B 0.16(5) 0.30(7) 0.24(7) -0.04(6) 0.02(5) 0.09(5)
O3 0.058(5) 0.044(4) 0.055(4) 0.001(3) 0.001(3) 0.014(3)
C17 0.055(6) 0.036(5) 0.069(6) 0.009(5) 0.004(5) 0.002(4)
O4 0.057(4) 0.047(4) 0.053(4) -0.002(3) -0.001(3) 0.017(3)
C18 0.107(10) 0.063(7) 0.089(8) 0.002(6) -0.013(6) 0.044(7)
C19A 0.102(15) 0.129(16) 0.143(15) 0.011(13) 0.002(10) 0.087(11)
C20A 0.20(3) 0.23(4) 0.25(3) 0.05(3) 0.09(2) 0.02(2)
C19B 0.102(13) 0.08(2) 0.14(2) -0.007(18) -0.025(19) 0.068(13)
C20B 0.12(3) 0.11(4) 0.14(4) -0.04(3) -0.01(3) 0.01(2)
P1 0.0417(15) 0.0455(15) 0.0416(12) -0.0003(10) 0.0033(10) 0.0029(12)
C21 0.048(6) 0.048(6) 0.053(5) 0.002(5) -0.002(4) 0.002(5)
C22 0.062(7) 0.052(7) 0.051(5) 0.004(5) 0.008(5) 0.000(6)
C23 0.097(10) 0.068(8) 0.059(6) 0.010(6) -0.002(6) 0.000(7)
C24 0.101(11) 0.097(10) 0.056(7) 0.024(7) 0.006(7) 0.029(9)
C25 0.090(11) 0.115(12) 0.066(8) -0.005(8) -0.018(7) 0.017(9)
C26 0.063(8) 0.082(9) 0.084(8) 0.016(7) 0.000(6) -0.001(7)
C27 0.037(6) 0.058(7) 0.050(5) 0.010(5) 0.004(4) 0.003(5)
C28 0.045(7) 0.110(10) 0.070(7) -0.005(7) 0.008(6) 0.027(7)
C29 0.064(10) 0.145(16) 0.102(10) -0.010(10) 0.012(8) 0.017(10)
C30 0.062(11) 0.137(16) 0.132(13) 0.030(11) 0.021(9) -0.004(11)
C31 0.068(11) 0.088(12) 0.220(18) 0.016(12) -0.006(11) -0.046(9)
C32 0.058(9) 0.083(10) 0.136(11) -0.003(8) 0.006(8) -0.011(8)
C33 0.027(5) 0.050(6) 0.064(6) -0.007(5) 0.001(4) -0.001(4)
C34 0.056(7) 0.054(7) 0.070(6) 0.010(5) 0.015(5) 0.009(6)
C35 0.061(8) 0.085(9) 0.085(8) -0.014(7) 0.030(6) 0.007(7)
C36 0.057(8) 0.045(7) 0.118(10) -0.005(7) 0.007(7) 0.014(6)
C37 0.080(9) 0.044(7) 0.087(8) 0.007(6) 0.000(7) 0.004(6)
C38 0.073(8) 0.060(7) 0.057(6) -0.008(5) 0.001(5) 0.022(6)
P2 0.0473(16) 0.0419(14) 0.0421(12) -0.0030(11) 0.0048(11) -0.0008(12)
C39 0.066(7) 0.051(6) 0.038(5) 0.000(4) 0.012(4) -0.001(5)
C40 0.091(10) 0.065(8) 0.080(8) -0.022(6) 0.004(7) -0.004(7)
C41 0.102(12) 0.061(9) 0.102(9) -0.036(7) 0.017(8) -0.013(8)
C42 0.130(13) 0.051(8) 0.099(9) -0.032(7) 0.027(9) 0.016(8)
C43 0.176(16) 0.060(9) 0.096(10) -0.003(8) -0.013(10) 0.043(10)
C44 0.098(10) 0.052(7) 0.072(7) -0.017(6) -0.015(7) 0.032(7)
C45 0.055(7) 0.056(6) 0.040(5) -0.006(4) 0.007(4) -0.011(5)
C46 0.075(8) 0.060(7) 0.048(5) -0.008(5) -0.005(5) -0.011(6)
C47 0.070(9) 0.075(8) 0.055(6) 0.003(5) 0.024(6) -0.022(7)
C48 0.046(7) 0.098(10) 0.059(6) -0.020(6) 0.011(5) -0.022(7)
C49 0.033(6) 0.085(9) 0.065(6) -0.019(6) 0.004(5) 0.006(6)
C50 0.052(7) 0.059(7) 0.042(5) -0.011(4) 0.006(4) 0.003(5)
C51 0.050(6) 0.042(5) 0.039(4) -0.006(4) 0.005(4) 0.002(5)
C52 0.056(7) 0.059(7) 0.047(5) -0.008(5) 0.005(5) -0.007(5)
C53 0.070(8) 0.086(9) 0.043(5) -0.004(6) -0.001(5) 0.013(7)
C54 0.099(9) 0.053(7) 0.027(4) 0.006(4) 0.002(5) 0.004(6)
C55 0.084(9) 0.074(8) 0.040(5) 0.002(5) 0.005(5) -0.029(6)
C56 0.080(8) 0.056(7) 0.044(5) 0.005(5) 0.008(5) -0.022(6)
Cl1 0.065(2) 0.0637(18) 0.0897(18) 0.0102(15) 0.0238(15) 0.0053(15)
Cl2 0.063(2) 0.0577(18) 0.117(2) 0.0186(16) 0.0330(16) 0.0169(15)
O5 0.058(5) 0.075(6) 0.105(5) 0.002(4) 0.036(4) 0.009(4)
C57 0.27(4) 0.27(5) 0.25(4) -0.02(3) 0.01(3) 0.00(3)
C58 0.18(2) 0.32(3) 0.18(2) 0.02(2) 0.020(18) -0.03(2)
C59 0.21(2) 0.38(4) 0.21(3) 0.01(2) -0.005(19) -0.04(2)
C60 0.21(3) 0.37(4) 0.18(2) 0.01(2) -0.04(2) -0.03(3)
C61 0.20(3) 0.31(3) 0.21(2) 0.06(2) -0.003(19) -0.05(2)
C62 0.14(2) 0.26(3) 0.18(2) 0.10(2) 0.026(15) -0.047(19)
C63 0.17(2) 0.27(3) 0.19(2) 0.089(19) 0.041(18) -0.05(2)
C64 0.29(7) 0.23(7) 0.13(3) -0.01(4) -0.04(4) 0.00(5)
C65 0.15(3) 0.12(3) 0.12(2) 0.02(2) 0.00(2) -0.02(2)
C66 0.15(3) 0.10(3) 0.17(3) 0.05(3) 0.00(3) 0.00(2)
C67 0.14(3) 0.08(3) 0.18(3) 0.03(3) 0.04(3) 0.00(2)
C68 0.15(4) 0.06(3) 0.13(3) 0.03(2) 0.04(2) -0.02(2)
C69 0.12(3) 0.07(3) 0.12(2) 0.034(19) 0.01(2) -0.02(2)
C70 0.123(19) 0.123(19) 0.127(18) 0.006(9) 0.011(10) -0.001(9)

loop_
_atom_type_symbol
_atom_type_description
_atom_type_scat_dispersion_real
_atom_type_scat_dispersion_imag
_atom_type_scat_source
C C 0.0033 0.0016 'International Tables Vol C Tables 4.2.6.8 and 6.1.1.4'
H H 0.0000 0.0000 'International Tables Vol C Tables 4.2.6.8 and 6.1.1.4'
N N 0.0061 0.0033 'International Tables Vol C Tables 4.2.6.8 and 6.1.1.4'
O O 0.0106 0.0060 'International Tables Vol C Tables 4.2.6.8 and 6.1.1.4'
P P 0.1023 0.0942 'International Tables Vol C Tables 4.2.6.8 and 6.1.1.4'
Cl Cl 0.1484 0.1585 'International Tables Vol C Tables 4.2.6.8 and 6.1.1.4'
Rh Rh -1.1178 0.9187 'International Tables Vol C Tables 4.2.6.8 and 6.1.1.4'

loop_
_geom_angle_atom_site_label_1
_geom_angle_atom_site_label_2
_geom_angle_atom_site_label_3
_geom_angle
_geom_angle_publ_flag
N3 Rh1 N1 79.6(3) y
N3 Rh1 O1 91.9(3) y
N1 Rh1 O1 171.4(3) y
N3 Rh1 O3 177.1(2) y
N1 Rh1 O3 99.9(3) y
O1 Rh1 O3 88.4(3) y
N3 Rh1 P1 92.18(18) y
N1 Rh1 P1 88.45(18) y
O1 Rh1 P1 93.41(17) y
O3 Rh1 P1 90.71(18) y
N3 Rh1 Rh2 93.58(17) ?
N1 Rh1 Rh2 95.60(17) ?
O1 Rh1 Rh2 83.35(16) ?
O3 Rh1 Rh2 83.57(17) ?
P1 Rh1 Rh2 173.48(7) y
N7 Rh2 N5 78.8(3) y
N7 Rh2 O4 173.2(3) y
N5 Rh2 O4 94.5(3) y
N7 Rh2 O2 98.3(3) y
N5 Rh2 O2 175.0(2) y
O4 Rh2 O2 88.3(3) y
N7 Rh2 P2 85.92(18) y
N5 Rh2 P2 90.93(17) y
O4 Rh2 P2 95.53(17) y
O2 Rh2 P2 92.92(16) y
N7 Rh2 Rh1 95.77(18) ?
N5 Rh2 Rh1 92.88(16) ?
O4 Rh2 Rh1 83.20(16) ?
O2 Rh2 Rh1 83.33(16) ?
P2 Rh2 Rh1 176.07(7) y
C1 N1 C3 105.6(7) ?
C1 N1 Rh1 113.0(6) ?
C3 N1 Rh1 141.4(6) ?
N2 C1 N1 110.9(8) ?
N2 C1 C4 133.0(8) ?
N1 C1 C4 116.1(8) ?
C1 N2 C2 106.4(7) ?
C1 N2 H2N 126.8 ?
C2 N2 H2N 126.8 ?
C3 C2 N2 108.0(8) ?
C3 C2 H2 126.0 ?
N2 C2 H2 126.0 ?
C2 C3 N1 109.1(8) ?
C2 C3 H3 125.5 ?
N1 C3 H3 125.5 ?
C4 N3 C6 106.3(8) ?
C4 N3 Rh1 115.9(6) ?
C6 N3 Rh1 137.8(7) ?
N3 C4 N4 112.1(8) ?
N3 C4 C1 115.3(8) ?
N4 C4 C1 132.6(9) ?
C5 N4 C4 105.0(8) ?
C5 N4 H4N 127.5 ?
C4 N4 H4N 127.5 ?
C6 C5 N4 109.0(9) ?
C6 C5 H5 125.5 ?
N4 C5 H5 125.5 ?
C5 C6 N3 107.6(9) ?
C5 C6 H6 126.2 ?
N3 C6 H6 126.2 ?
C7 N5 C9 107.1(8) ?
C7 N5 Rh2 116.3(5) ?
C9 N5 Rh2 136.6(6) ?
N5 C7 N6 111.2(7) ?
N5 C7 C10 113.9(8) ?
N6 C7 C10 134.9(8) ?
C7 N6 C8 105.9(8) ?
C7 N6 H6N 127.0 ?
C8 N6 H6N 127.0 ?
C9 C8 N6 108.2(9) ?
C9 C8 H8 125.9 ?
N6 C8 H8 125.9 ?
C8 C9 N5 107.7(8) ?
C8 C9 H9 126.2 ?
N5 C9 H9 126.2 ?
C10 N7 C12 106.6(7) ?
C10 N7 Rh2 114.5(5) ?
C12 N7 Rh2 138.9(7) ?
N7 C10 N8 111.2(8) ?
N7 C10 C7 116.4(8) ?
N8 C10 C7 132.3(9) ?
C10 N8 C11 105.2(8) ?
C10 N8 H8N 127.4 ?
C11 N8 H8N 127.4 ?
C12 C11 N8 109.0(9) ?
C12 C11 H11 125.5 ?
N8 C11 H11 125.5 ?
C11 C12 N7 108.0(9) ?
C11 C12 H12 126.0 ?
N7 C12 H12 126.0 ?
C13 O1 Rh1 120.5(6) ?
O1 C13 O2 126.2(9) ?
O1 C13 C14 119.2(8) ?
O2 C13 C14 114.6(9) ?
C13 O2 Rh2 119.6(6) ?
C15B C14 C15A 47(2) ?
C15B C14 C13 114.1(15) ?
C15A C14 C13 115.3(10) ?
C15B C14 H14 137.1 ?
C15A C14 H14 108.4 ?
C13 C14 H14 108.4 ?
C15B C14 H14A 64.7 ?
C15A C14 H14A 108.4 ?
C13 C14 H14A 108.4 ?
H14 C14 H14A 107.5 ?
C15B C14 H14B 108.7 ?
C15A C14 H14B 64.2 ?
C13 C14 H14B 108.7 ?
H14 C14 H14B 49.3 ?
H14A C14 H14B 141.2 ?
C15B C14 H14C 108.7 ?
C15A C14 H14C 135.5 ?
C13 C14 H14C 108.7 ?
H14 C14 H14C 61.0 ?
H14A C14 H14C 48.8 ?
H14B C14 H14C 107.6 ?
C14 C15A C16A 115.5(15) ?
C14 C15A H15A 108.4 ?
C16A C15A H15A 108.4 ?
C14 C15A H15B 108.4 ?
C16A C15A H15B 108.4 ?
H15A C15A H15B 107.5 ?
C15A C16A H16A 109.5 ?
C15A C16A H16B 109.5 ?
H16A C16A H16B 109.5 ?
C15A C16A H16C 109.5 ?
H16A C16A H16C 109.5 ?
H16B C16A H16C 109.5 ?
C14 C15B C16B 116.8(19) ?
C14 C15B H15C 108.1 ?
C16B C15B H15C 108.1 ?
C14 C15B H15D 108.1 ?
C16B C15B H15D 108.1 ?
H15C C15B H15D 107.3 ?
C15B C16B H16D 109.5 ?
C15B C16B H16E 109.5 ?
H16D C16B H16E 109.5 ?
C15B C16B H16F 109.5 ?
H16D C16B H16F 109.5 ?
H16E C16B H16F 109.5 ?
C17 O3 Rh1 119.3(5) ?
O3 C17 O4 124.4(8) ?
O3 C17 C18 118.2(9) ?
O4 C17 C18 117.3(9) ?
C17 O4 Rh2 121.7(6) ?
C19A C18 C19B 61.9(19) ?
C19A C18 C17 116.3(9) ?
C19B C18 C17 115.4(12) ?
C19A C18 H18A 108.2 ?
C19B C18 H18A 134.9 ?
C17 C18 H18A 108.2 ?
C19A C18 H18B 108.2 ?
C19B C18 H18B 48.8 ?
C17 C18 H18B 108.2 ?
H18A C18 H18B 107.4 ?
C19A C18 H18C 48.5 ?
C19B C18 H18C 108.4 ?
C17 C18 H18C 108.4 ?
H18A C18 H18C 65.9 ?
H18B C18 H18C 142.9 ?
C19A C18 H18D 133.9 ?
C19B C18 H18D 108.4 ?
C17 C18 H18D 108.4 ?
H18A C18 H18D 44.0 ?
H18B C18 H18D 65.5 ?
H18C C18 H18D 107.5 ?
C18 C19A C20A 115.7(14) ?
C18 C19A H19A 108.4 ?
C20A C19A H19A 108.4 ?
C18 C19A H19B 108.4 ?
C20A C19A H19B 108.4 ?
H19A C19A H19B 107.4 ?
C19A C20A H20A 109.5 ?
C19A C20A H20B 109.5 ?
H20A C20A H20B 109.5 ?
C19A C20A H20C 109.5 ?
H20A C20A H20C 109.5 ?
H20B C20A H20C 109.5 ?
C18 C19B C20B 116.9(17) ?
C18 C19B H19C 108.1 ?
C20B C19B H19C 108.1 ?
C18 C19B H19D 108.1 ?
C20B C19B H19D 108.1 ?
H19C C19B H19D 107.3 ?
C19B C20B H20D 109.5 ?
C19B C20B H20E 109.5 ?
H20D C20B H20E 109.5 ?
C19B C20B H20F 109.5 ?
H20D C20B H20F 109.5 ?
H20E C20B H20F 109.5 ?
C33 P1 C21 103.7(4) ?
C33 P1 C27 105.8(5) ?
C21 P1 C27 101.4(4) ?
C33 P1 Rh1 110.7(3) ?
C21 P1 Rh1 117.6(3) ?
C27 P1 Rh1 116.2(3) ?
C22 C21 C26 116.7(9) ?
C22 C21 P1 122.4(7) ?
C26 C21 P1 120.8(8) ?
C21 C22 C23 122.6(9) ?
C21 C22 H22 118.7 ?
C23 C22 H22 118.7 ?
C24 C23 C22 119.3(11) ?
C24 C23 H23 120.4 ?
C22 C23 H23 120.4 ?
C25 C24 C23 120.9(11) ?
C25 C24 H24 119.5 ?
C23 C24 H24 119.5 ?
C24 C25 C26 120.0(12) ?
C24 C25 H25 120.0 ?
C26 C25 H25 120.0 ?
C25 C26 C21 120.6(12) ?
C25 C26 H26 119.7 ?
C21 C26 H26 119.7 ?
C32 C27 C28 117.6(11) ?
C32 C27 P1 126.7(9) ?
C28 C27 P1 115.7(9) ?
C29 C28 C27 119.9(13) ?
C29 C28 H28 120.0 ?
C27 C28 H28 120.0 ?
C30 C29 C28 122.1(16) ?
C30 C29 H29 119.0 ?
C28 C29 H29 119.0 ?
C30 C29 H29A 119.0 ?
C28 C29 H29A 119.0 ?
H29 C29 H29A 0.0 ?
C29 C30 C31 119.4(16) ?
C29 C30 H30 120.3 ?
C31 C30 H30 120.3 ?
C32 C31 C30 119.2(15) ?
C32 C31 H31 120.4 ?
C30 C31 H31 120.4 ?
C27 C32 C31 121.8(14) ?
C27 C32 H32 119.1 ?
C31 C32 H32 119.1 ?
C34 C33 C38 117.1(9) ?
C34 C33 P1 121.6(8) ?
C38 C33 P1 120.8(8) ?
C33 C34 C35 121.1(10) ?
C33 C34 H34 119.4 ?
C35 C34 H34 119.4 ?
C36 C35 C34 120.1(11) ?
C36 C35 H35 119.9 ?
C34 C35 H35 119.9 ?
C37 C36 C35 120.2(11) ?
C37 C36 H36 119.9 ?
C35 C36 H36 119.9 ?
C36 C37 C38 119.7(11) ?
C36 C37 H37 120.1 ?
C38 C37 H37 120.1 ?
C37 C38 C33 121.7(10) ?
C37 C38 H38 119.2 ?
C33 C38 H38 119.2 ?
C45 P2 C39 103.1(5) ?
C45 P2 C51 102.7(4) ?
C39 P2 C51 102.7(4) ?
C45 P2 Rh2 107.6(3) ?
C39 P2 Rh2 121.5(3) ?
C51 P2 Rh2 116.9(3) ?
C44 C39 C40 115.8(10) ?
C44 C39 P2 120.9(7) ?
C40 C39 P2 123.2(8) ?
C41 C40 C39 121.3(12) ?
C41 C40 H40 119.3 ?
C39 C40 H40 119.3 ?
C42 C41 C40 119.9(12) ?
C42 C41 H41 120.0 ?
C40 C41 H41 120.0 ?
C43 C42 C41 119.4(12) ?
C43 C42 H42 120.3 ?
C41 C42 H42 120.3 ?
C42 C43 C44 122.1(13) ?
C42 C43 H43 119.0 ?
C44 C43 H43 119.0 ?
C43 C44 C39 121.4(11) ?
C43 C44 H44 119.3 ?
C39 C44 H44 119.3 ?
C46 C45 C50 116.6(10) ?
C46 C45 P2 120.1(8) ?
C50 C45 P2 122.4(8) ?
C47 C46 C45 122.1(11) ?
C47 C46 H46 119.0 ?
C45 C46 H46 119.0 ?
C46 C47 C48 121.2(11) ?
C46 C47 H47 119.4 ?
C48 C47 H47 119.4 ?
C49 C48 C47 118.0(11) ?
C49 C48 H48 121.0 ?
C47 C48 H48 121.0 ?
C48 C49 C50 121.3(11) ?
C48 C49 H49 119.3 ?
C50 C49 H49 119.3 ?
C49 C50 C45 120.9(10) ?
C49 C50 H50 119.6 ?
C45 C50 H50 119.6 ?
C52 C51 C56 118.4(8) ?
C52 C51 P2 124.0(7) ?
C56 C51 P2 117.5(7) ?
C51 C52 C53 120.4(10) ?
C51 C52 H52 119.8 ?
C53 C52 H52 119.8 ?
C54 C53 C52 119.9(9) ?
C54 C53 H53 120.1 ?
C52 C53 H53 120.1 ?
C55 C54 C53 120.2(9) ?
C55 C54 H54 119.9 ?
C53 C54 H54 119.9 ?
C54 C55 C56 121.5(10) ?
C54 C55 H55 119.2 ?
C56 C55 H55 119.2 ?
C55 C56 C51 119.5(9) ?
C55 C56 H56 120.2 ?
C51 C56 H56 120.2 ?
C58 C57 H57A 109.5 ?
C58 C57 H57B 109.5 ?
H57A C57 H57B 109.5 ?
C58 C57 H57C 109.5 ?
H57A C57 H57C 109.5 ?
H57B C57 H57C 109.5 ?
C57 C58 C63 120.1(13) ?
C57 C58 C59 119.5(13) ?
C63 C58 C59 120.4(11) ?
C60 C59 C58 118.9(11) ?
C60 C59 H59 120.6 ?
C58 C59 H59 120.6 ?
C61 C60 C59 120.5(11) ?
C61 C60 H60 119.7 ?
C59 C60 H60 119.7 ?
C62 C61 C60 119.9(11) ?
C62 C61 H61 120.0 ?
C60 C61 H61 120.0 ?
C61 C62 C63 119.7(11) ?
C61 C62 H62 120.2 ?
C63 C62 H62 120.2 ?
C58 C63 C62 119.9(11) ?
C58 C63 H63 120.0 ?
C62 C63 H63 120.0 ?
C65 C64 H64A 109.5 ?
C65 C64 H64B 109.5 ?
H64A C64 H64B 109.5 ?
C65 C64 H64C 109.5 ?
H64A C64 H64C 109.5 ?
H64B C64 H64C 109.5 ?
C64 C65 C66 120.0(13) ?
C64 C65 C70 120.2(13) ?
C66 C65 C70 119.5(11) ?
C67 C66 C65 119.8(11) ?
C67 C66 H66 120.1 ?
C65 C66 H66 120.1 ?
C66 C67 C68 120.2(11) ?
C66 C67 H67 119.9 ?
C68 C67 H67 119.9 ?
C69 C68 C67 119.6(11) ?
C69 C68 H68 120.2 ?
C67 C68 H68 120.2 ?
C68 C69 C70 119.2(12) ?
C68 C69 H69 120.4 ?
C70 C69 H69 120.4 ?
C69 C70 C65 119.2(12) ?
C69 C70 H70 120.4 ?
C65 C70 H70 120.4 ?

loop_
_geom_bond_atom_site_label_1
_geom_bond_atom_site_label_2
_geom_bond_distance
_geom_bond_publ_flag
Rh1 N3 2.011(7) y
Rh1 N1 2.032(7) y
Rh1 O1 2.052(6) y
Rh1 O3 2.064(6) y
Rh1 P1 2.483(2) y
Rh1 Rh2 2.6112(9) y
Rh2 N7 2.015(7) y
Rh2 N5 2.015(7) y
Rh2 O4 2.053(6) y
Rh2 O2 2.067(6) y
Rh2 P2 2.560(2) y
N1 C1 1.343(10) ?
N1 C3 1.377(10) ?
C1 N2 1.341(10) ?
C1 C4 1.443(12) ?
N2 C2 1.374(10) ?
N2 H2N 0.8600 ?
C2 C3 1.335(11) ?
C2 H2 0.9300 ?
C3 H3 0.9300 ?
N3 C4 1.299(11) ?
N3 C6 1.370(10) ?
C4 N4 1.352(10) ?
N4 C5 1.348(12) ?
N4 H4N 0.8600 ?
C5 C6 1.345(13) ?
C5 H5 0.9300 ?
C6 H6 0.9300 ?
N5 C7 1.318(10) ?
N5 C9 1.376(10) ?
C7 N6 1.353(10) ?
C7 C10 1.432(11) ?
N6 C8 1.373(11) ?
N6 H6N 0.8600 ?
C8 C9 1.359(13) ?
C8 H8 0.9300 ?
C9 H9 0.9300 ?
N7 C10 1.328(11) ?
N7 C12 1.385(10) ?
C10 N8 1.349(10) ?
N8 C11 1.389(12) ?
N8 H8N 0.8600 ?
C11 C12 1.329(13) ?
C11 H11 0.9300 ?
C12 H12 0.9300 ?
O1 C13 1.249(10) ?
C13 O2 1.255(10) ?
C13 C14 1.509(13) ?
C14 C15B 1.443(16) ?
C14 C15A 1.446(14) ?
C14 H14 0.9700 ?
C14 H14A 0.9700 ?
C14 H14B 0.9700 ?
C14 H14C 0.9700 ?
C15A C16A 1.452(14) ?
C15A H15A 0.9700 ?
C15A H15B 0.9700 ?
C16A H16A 0.9600 ?
C16A H16B 0.9600 ?
C16A H16C 0.9600 ?
C15B C16B 1.452(17) ?
C15B H15C 0.9700 ?
C15B H15D 0.9700 ?
C16B H16D 0.9600 ?
C16B H16E 0.9600 ?
C16B H16F 0.9600 ?
O3 C17 1.261(10) ?
C17 O4 1.269(10) ?
C17 C18 1.474(10) ?
C18 C19A 1.439(13) ?
C18 C19B 1.442(15) ?
C18 H18A 0.9700 ?
C18 H18B 0.9700 ?
C18 H18C 0.9700 ?
C18 H18D 0.9700 ?
C19A C20A 1.463(15) ?
C19A H19A 0.9700 ?
C19A H19B 0.9700 ?
C20A H20A 0.9600 ?
C20A H20B 0.9600 ?
C20A H20C 0.9600 ?
C19B C20B 1.455(16) ?
C19B H19C 0.9700 ?
C19B H19D 0.9700 ?
C20B H20D 0.9600 ?
C20B H20E 0.9600 ?
C20B H20F 0.9600 ?
P1 C33 1.805(9) ?
P1 C21 1.809(9) ?
P1 C27 1.826(10) ?
C21 C22 1.375(12) ?
C21 C26 1.399(13) ?
C22 C23 1.376(12) ?
C22 H22 0.9300 ?
C23 C24 1.363(15) ?
C23 H23 0.9300 ?
C24 C25 1.349(16) ?
C24 H24 0.9300 ?
C25 C26 1.397(15) ?
C25 H25 0.9300 ?
C26 H26 0.9300 ?
C27 C32 1.366(14) ?
C27 C28 1.400(13) ?
C28 C29 1.367(17) ?
C28 H28 0.9300 ?
C29 C30 1.321(19) ?
C29 H29 0.9300 ?
C29 H29A 0.9300 ?
C30 C31 1.40(2) ?
C30 H30 0.9300 ?
C31 C32 1.368(17) ?
C31 H31 0.9300 ?
C32 H32 0.9300 ?
C33 C34 1.372(12) ?
C33 C38 1.394(13) ?
C34 C35 1.388(14) ?
C34 H34 0.9300 ?
C35 C36 1.367(15) ?
C35 H35 0.9300 ?
C36 C37 1.355(15) ?
C36 H36 0.9300 ?
C37 C38 1.379(13) ?
C37 H37 0.9300 ?
C38 H38 0.9300 ?
P2 C45 1.805(10) ?
P2 C39 1.821(10) ?
P2 C51 1.827(9) ?
C39 C44 1.373(13) ?
C39 C40 1.418(13) ?
C40 C41 1.373(15) ?
C40 H40 0.9300 ?
C41 C42 1.362(16) ?
C41 H41 0.9300 ?
C42 C43 1.338(16) ?
C42 H42 0.9300 ?
C43 C44 1.363(15) ?
C43 H43 0.9300 ?
C44 H44 0.9300 ?
C45 C46 1.385(13) ?
C45 C50 1.387(12) ?
C46 C47 1.359(14) ?
C46 H46 0.9300 ?
C47 C48 1.371(15) ?
C47 H47 0.9300 ?
C48 C49 1.366(14) ?
C48 H48 0.9300 ?
C49 C50 1.381(13) ?
C49 H49 0.9300 ?
C50 H50 0.9300 ?
C51 C52 1.383(11) ?
C51 C56 1.390(12) ?
C52 C53 1.406(13) ?
C52 H52 0.9300 ?
C53 C54 1.351(14) ?
C53 H53 0.9300 ?
C54 C55 1.351(12) ?
C54 H54 0.9300 ?
C55 C56 1.386(12) ?
C55 H55 0.9300 ?
C56 H56 0.9300 ?
C57 C58 1.23(4) ?
C57 H57A 0.9600 ?
C57 H57B 0.9600 ?
C57 H57C 0.9600 ?
C58 C63 1.339(15) ?
C58 C59 1.355(15) ?
C59 C60 1.350(15) ?
C59 H59 0.9300 ?
C60 C61 1.346(15) ?
C60 H60 0.9300 ?
C61 C62 1.345(15) ?
C61 H61 0.9300 ?
C62 C63 1.356(15) ?
C62 H62 0.9300 ?
C63 H63 0.9300 ?
C64 C65 1.22(4) ?
C64 H64A 0.9600 ?
C64 H64B 0.9600 ?
C64 H64C 0.9600 ?
C65 C66 1.351(16) ?
C65 C70 1.356(16) ?
C66 C67 1.346(15) ?
C66 H66 0.9300 ?
C67 C68 1.351(16) ?
C67 H67 0.9300 ?
C68 C69 1.351(16) ?
C68 H68 0.9300 ?
C69 C70 1.351(16) ?
C69 H69 0.9300 ?
C70 H70 0.9300 ?

loop_
_geom_hbond_atom_site_label_D
_geom_hbond_atom_site_label_H
_geom_hbond_atom_site_label_A
_geom_hbond_site_symmetry_A
_geom_hbond_distance_DH
_geom_hbond_distance_HA
_geom_hbond_distance_DA
_geom_hbond_angle_DHA
_geom_hbond_publ_flag
N2 H2N Cl2 . 0.86 2.46 3.213(7) 147.0 y
N2 H2N Cl2 7_545 0.86 2.82 3.386(8) 124.8 y
N4 H4N Cl2 . 0.86 2.25 3.038(9) 151.4 y
N6 H6N Cl1 . 0.86 2.22 3.062(9) 167.7 y
N8 H8N O5 . 0.86 1.83 2.671(11) 164.5 y

loop_
_geom_torsion_atom_site_label_1
_geom_torsion_atom_site_label_2
_geom_torsion_atom_site_label_3
_geom_torsion_atom_site_label_4
_geom_torsion
_geom_torsion_publ_flag
N3 Rh1 Rh2 N7 24.6(3) y
N1 Rh1 Rh2 N7 -55.3(3) ?
O1 Rh1 Rh2 N7 116.2(3) ?
O3 Rh1 Rh2 N7 -154.6(3) ?
P1 Rh1 Rh2 N7 176.6(6) ?
N3 Rh1 Rh2 N5 103.7(3) ?
N1 Rh1 Rh2 N5 23.8(3) y
O1 Rh1 Rh2 N5 -164.8(3) ?
O3 Rh1 Rh2 N5 -75.6(3) ?
P1 Rh1 Rh2 N5 -104.4(6) ?
N3 Rh1 Rh2 O4 -162.1(3) ?
N1 Rh1 Rh2 O4 118.0(3) ?
O1 Rh1 Rh2 O4 -70.6(3) ?
O3 Rh1 Rh2 O4 18.6(3) y
P1 Rh1 Rh2 O4 -10.1(6) ?
N3 Rh1 Rh2 O2 -73.1(3) ?
N1 Rh1 Rh2 O2 -153.0(3) ?
O1 Rh1 Rh2 O2 18.5(3) y
O3 Rh1 Rh2 O2 107.7(3) ?
P1 Rh1 Rh2 O2 78.9(6) ?
N3 Rh1 Rh2 P2 -90.7(10) ?
N1 Rh1 Rh2 P2 -170.6(10) ?
O1 Rh1 Rh2 P2 0.9(10) ?
O3 Rh1 Rh2 P2 90.0(10) ?
P1 Rh1 Rh2 P2 61.3(11) ?
N3 Rh1 N1 C1 0.5(5) ?
O1 Rh1 N1 C1 10.6(19) ?
O3 Rh1 N1 C1 177.5(5) ?
P1 Rh1 N1 C1 -92.0(5) ?
Rh2 Rh1 N1 C1 93.1(5) ?
N3 Rh1 N1 C3 -179.2(9) ?
O1 Rh1 N1 C3 -169.0(13) ?
O3 Rh1 N1 C3 -2.1(9) ?
P1 Rh1 N1 C3 88.3(8) ?
Rh2 Rh1 N1 C3 -86.5(8) ?
C3 N1 C1 N2 1.0(9) ?
Rh1 N1 C1 N2 -178.8(5) ?
C3 N1 C1 C4 179.3(7) ?
Rh1 N1 C1 C4 -0.5(9) ?
N1 C1 N2 C2 -0.2(9) ?
C4 C1 N2 C2 -178.2(8) ?
C1 N2 C2 C3 -0.6(9) ?
N2 C2 C3 N1 1.2(9) ?
C1 N1 C3 C2 -1.3(9) ?
Rh1 N1 C3 C2 178.3(6) ?
N1 Rh1 N3 C4 -0.4(6) ?
O1 Rh1 N3 C4 -178.9(6) ?
O3 Rh1 N3 C4 -81(6) ?
P1 Rh1 N3 C4 87.6(6) ?
Rh2 Rh1 N3 C4 -95.5(6) ?
N1 Rh1 N3 C6 -178.6(8) ?
O1 Rh1 N3 C6 2.9(8) ?
O3 Rh1 N3 C6 100(6) ?
P1 Rh1 N3 C6 -90.6(8) ?
Rh2 Rh1 N3 C6 86.3(8) ?
C6 N3 C4 N4 -0.9(9) ?
Rh1 N3 C4 N4 -179.7(5) ?
C6 N3 C4 C1 179.1(7) ?
Rh1 N3 C4 C1 0.3(9) ?
N2 C1 C4 N3 178.0(8) ?
N1 C1 C4 N3 0.1(11) ?
N2 C1 C4 N4 -2.0(16) ?
N1 C1 C4 N4 -179.9(8) ?
N3 C4 N4 C5 -0.4(10) ?
C1 C4 N4 C5 179.6(9) ?
C4 N4 C5 C6 1.6(10) ?
N4 C5 C6 N3 -2.2(11) ?
C4 N3 C6 C5 1.9(9) ?
Rh1 N3 C6 C5 -179.7(6) ?
N7 Rh2 N5 C7 0.0(5) ?
O4 Rh2 N5 C7 -178.7(6) ?
O2 Rh2 N5 C7 -55(3) ?
P2 Rh2 N5 C7 85.7(5) ?
Rh1 Rh2 N5 C7 -95.3(5) ?
N7 Rh2 N5 C9 -177.5(8) ?
O4 Rh2 N5 C9 3.8(8) ?
O2 Rh2 N5 C9 128(3) ?
P2 Rh2 N5 C9 -91.8(7) ?
Rh1 Rh2 N5 C9 87.2(7) ?
C9 N5 C7 N6 0.5(9) ?
Rh2 N5 C7 N6 -177.7(5) ?
C9 N5 C7 C10 -179.9(7) ?
Rh2 N5 C7 C10 1.9(9) ?
N5 C7 N6 C8 -0.9(9) ?
C10 C7 N6 C8 179.7(9) ?
C7 N6 C8 C9 0.9(10) ?
N6 C8 C9 N5 -0.6(10) ?
C7 N5 C9 C8 0.1(9) ?
Rh2 N5 C9 C8 177.7(6) ?
N5 Rh2 N7 C10 -2.1(5) ?
O4 Rh2 N7 C10 9(2) ?
O2 Rh2 N7 C10 173.8(5) ?
P2 Rh2 N7 C10 -93.8(5) ?
Rh1 Rh2 N7 C10 89.7(5) ?
N5 Rh2 N7 C12 178.9(8) ?
O4 Rh2 N7 C12 -170.2(18) ?
O2 Rh2 N7 C12 -5.2(8) ?
P2 Rh2 N7 C12 87.2(8) ?
Rh1 Rh2 N7 C12 -89.3(8) ?
C12 N7 C10 N8 1.9(9) ?
Rh2 N7 C10 N8 -177.4(5) ?
C12 N7 C10 C7 -176.9(7) ?
Rh2 N7 C10 C7 3.8(9) ?
N5 C7 C10 N7 -3.7(10) ?
N6 C7 C10 N7 175.7(8) ?
N5 C7 C10 N8 177.8(8) ?
N6 C7 C10 N8 -2.8(16) ?
N7 C10 N8 C11 -1.1(9) ?
C7 C10 N8 C11 177.4(9) ?
C10 N8 C11 C12 -0.1(10) ?
N8 C11 C12 N7 1.2(10) ?
C10 N7 C12 C11 -1.9(10) ?
Rh2 N7 C12 C11 177.2(6) ?
N3 Rh1 O1 C13 70.7(7) ?
N1 Rh1 O1 C13 60.7(19) ?
O3 Rh1 O1 C13 -106.4(7) ?
P1 Rh1 O1 C13 163.0(7) ?
Rh2 Rh1 O1 C13 -22.7(7) ?
Rh1 O1 C13 O2 12.6(14) ?
Rh1 O1 C13 C14 -165.7(9) ?
O1 C13 O2 Rh2 12.3(14) ?
C14 C13 O2 Rh2 -169.3(8) ?
N7 Rh2 O2 C13 -117.3(7) ?
N5 Rh2 O2 C13 -63(3) ?
O4 Rh2 O2 C13 61.0(7) ?
P2 Rh2 O2 C13 156.4(7) ?
Rh1 Rh2 O2 C13 -22.4(7) ?
O1 C13 C14 C15B -32(3) ?
O2 C13 C14 C15B 149(3) ?
O1 C13 C14 C15A 20(2) ?
O2 C13 C14 C15A -158.6(17) ?
C15B C14 C15A C16A -92(4) ?
C13 C14 C15A C16A 168(3) ?
C15A C14 C15B C16B 148(7) ?
C13 C14 C15B C16B -109(6) ?
N3 Rh1 O3 C17 -41(6) ?
N1 Rh1 O3 C17 -121.7(7) ?
O1 Rh1 O3 C17 56.4(7) ?
P1 Rh1 O3 C17 149.8(7) ?
Rh2 Rh1 O3 C17 -27.1(7) ?
Rh1 O3 C17 O4 22.0(13) ?
Rh1 O3 C17 C18 -161.8(7) ?
O3 C17 O4 Rh2 3.0(13) ?
C18 C17 O4 Rh2 -173.2(7) ?
N7 Rh2 O4 C17 63(2) ?
N5 Rh2 O4 C17 73.9(7) ?
O2 Rh2 O4 C17 -102.0(7) ?
P2 Rh2 O4 C17 165.3(7) ?
Rh1 Rh2 O4 C17 -18.5(7) ?
O3 C17 C18 C19A 132.7(14) ?
O4 C17 C18 C19A -50.9(16) ?
O3 C17 C18 C19B 63(2) ?
O4 C17 C18 C19B -121(2) ?
C19B C18 C19A C20A 42(3) ?
C17 C18 C19A C20A -64(3) ?
C19A C18 C19B C20B -62(4) ?
C17 C18 C19B C20B 45(5) ?
N3 Rh1 P1 C33 -28.3(4) ?
N1 Rh1 P1 C33 51.3(4) ?
O1 Rh1 P1 C33 -120.4(4) ?
O3 Rh1 P1 C33 151.1(4) ?
Rh2 Rh1 P1 C33 180(47) ?
N3 Rh1 P1 C21 -147.2(4) ?
N1 Rh1 P1 C21 -67.7(4) ?
O1 Rh1 P1 C21 120.7(4) ?
O3 Rh1 P1 C21 32.2(4) ?
Rh2 Rh1 P1 C21 60.8(7) ?
N3 Rh1 P1 C27 92.4(4) ?
N1 Rh1 P1 C27 171.9(4) ?
O1 Rh1 P1 C27 0.3(4) ?
O3 Rh1 P1 C27 -88.2(4) ?
Rh2 Rh1 P1 C27 -59.6(7) ?
C33 P1 C21 C22 -119.8(9) ?
C27 P1 C21 C22 130.6(9) ?
Rh1 P1 C21 C22 2.7(10) ?
C33 P1 C21 C26 62.0(9) ?
C27 P1 C21 C26 -47.5(9) ?
Rh1 P1 C21 C26 -175.4(7) ?
C26 C21 C22 C23 -0.3(16) ?
P1 C21 C22 C23 -178.5(8) ?
C21 C22 C23 C24 0.6(17) ?
C22 C23 C24 C25 -0.6(19) ?
C23 C24 C25 C26 0(2) ?
C24 C25 C26 C21 0(2) ?
C22 C21 C26 C25 0.0(16) ?
P1 C21 C26 C25 178.2(9) ?
C33 P1 C27 C32 -15.7(10) ?
C21 P1 C27 C32 92.3(10) ?
Rh1 P1 C27 C32 -139.0(9) ?
C33 P1 C27 C28 166.8(7) ?
C21 P1 C27 C28 -85.2(8) ?
Rh1 P1 C27 C28 43.5(8) ?
C32 C27 C28 C29 -2.1(16) ?
P1 C27 C28 C29 175.7(9) ?
C27 C28 C29 C30 2(2) ?
C28 C29 C30 C31 -1(3) ?
C29 C30 C31 C32 0(3) ?
C28 C27 C32 C31 0.9(18) ?
P1 C27 C32 C31 -176.5(11) ?
C30 C31 C32 C27 0(2) ?
C21 P1 C33 C34 34.1(9) ?
C27 P1 C33 C34 140.4(8) ?
Rh1 P1 C33 C34 -92.9(8) ?
C21 P1 C33 C38 -154.3(8) ?
C27 P1 C33 C38 -48.0(8) ?
Rh1 P1 C33 C38 78.7(8) ?
C38 C33 C34 C35 -0.4(15) ?
P1 C33 C34 C35 171.4(8) ?
C33 C34 C35 C36 2.0(17) ?
C34 C35 C36 C37 -1.2(17) ?
C35 C36 C37 C38 -1.1(18) ?
C36 C37 C38 C33 2.8(16) ?
C34 C33 C38 C37 -1.9(14) ?
P1 C33 C38 C37 -173.8(8) ?
N7 Rh2 P2 C45 53.4(4) ?
N5 Rh2 P2 C45 -25.3(4) ?
O4 Rh2 P2 C45 -119.9(4) ?
O2 Rh2 P2 C45 151.5(4) ?
Rh1 Rh2 P2 C45 169.1(9) ?
N7 Rh2 P2 C39 171.7(4) ?
N5 Rh2 P2 C39 93.0(4) ?
O4 Rh2 P2 C39 -1.7(4) ?
O2 Rh2 P2 C39 -90.2(4) ?
Rh1 Rh2 P2 C39 -72.7(10) ?
N7 Rh2 P2 C51 -61.4(4) ?
N5 Rh2 P2 C51 -140.1(4) ?
O4 Rh2 P2 C51 125.2(4) ?
O2 Rh2 P2 C51 36.7(4) ?
Rh1 Rh2 P2 C51 54.2(11) ?
C45 P2 C39 C44 130.6(9) ?
C51 P2 C39 C44 -122.9(9) ?
Rh2 P2 C39 C44 10.2(10) ?
C45 P2 C39 C40 -53.8(9) ?
C51 P2 C39 C40 52.7(10) ?
Rh2 P2 C39 C40 -174.3(7) ?
C44 C39 C40 C41 -3.1(17) ?
P2 C39 C40 C41 -178.9(9) ?
C39 C40 C41 C42 1(2) ?
C40 C41 C42 C43 1(2) ?
C41 C42 C43 C44 1(2) ?
C42 C43 C44 C39 -3(2) ?
C40 C39 C44 C43 4.4(18) ?
P2 C39 C44 C43 -179.7(10) ?
C39 P2 C45 C46 -40.5(8) ?
C51 P2 C45 C46 -147.0(7) ?
Rh2 P2 C45 C46 89.0(7) ?
C39 P2 C45 C50 151.2(7) ?
C51 P2 C45 C50 44.6(8) ?
Rh2 P2 C45 C50 -79.3(7) ?
C50 C45 C46 C47 -0.1(13) ?
P2 C45 C46 C47 -169.1(7) ?
C45 C46 C47 C48 0.1(15) ?
C46 C47 C48 C49 -1.0(15) ?
C47 C48 C49 C50 1.9(14) ?
C48 C49 C50 C45 -1.9(13) ?
C46 C45 C50 C49 1.0(12) ?
P2 C45 C50 C49 169.7(7) ?
C45 P2 C51 C52 32.1(9) ?
C39 P2 C51 C52 -74.7(9) ?
Rh2 P2 C51 C52 149.6(7) ?
C45 P2 C51 C56 -148.9(8) ?
C39 P2 C51 C56 104.3(8) ?
Rh2 P2 C51 C56 -31.4(9) ?
C56 C51 C52 C53 0.7(14) ?
P2 C51 C52 C53 179.8(7) ?
C51 C52 C53 C54 -0.1(15) ?
C52 C53 C54 C55 -1.5(16) ?
C53 C54 C55 C56 2.4(17) ?
C54 C55 C56 C51 -1.7(17) ?
C52 C51 C56 C55 0.2(15) ?
P2 C51 C56 C55 -178.9(8) ?
C57 C58 C59 C60 -174(3) ?
C63 C58 C59 C60 9(4) ?
C58 C59 C60 C61 -6(5) ?
C59 C60 C61 C62 -1(6) ?
C60 C61 C62 C63 6(5) ?
C57 C58 C63 C62 179(2) ?
C59 C58 C63 C62 -4(4) ?
C61 C62 C63 C58 -3(5) ?
C64 C65 C66 C67 178(3) ?
C70 C65 C66 C67 3(4) ?
C65 C66 C67 C68 4(6) ?
C66 C67 C68 C69 0(8) ?
C67 C68 C69 C70 -12(7) ?
C68 C69 C70 C65 19(7) ?
C64 C65 C70 C69 170(4) ?
C66 C65 C70 C69 -14(6) ?
